data_2203141
loop_
_publ_author_name
'Lee, Uk'
'Joo, Hea-Chung'

_publ_section_title
;
 A novel monoprotonated decavanadate,
 K~4~Na[HV~10~O~28~]&#x00B7;10H~2~O
;
_journal_issue 2
_journal_name_full 'Acta Crystallographica Section E'
_journal_page_first i22
_journal_page_last i24
_journal_paper_doi 10.1107/S1600536804000893
_journal_volume 60
_journal_year 2004
_chemical_formula_iupac 'K4 Na [H V10 O28] , 10H2O'
_chemical_formula_moiety 'H O28 V10 5- , 10H2 O , 4K + , Na +'
_chemical_formula_structural 'K4 [Na (H2 O)6] [H V10 O28] (H2 O)4'
_chemical_formula_sum 'H21 K4 Na O38 V10'
_chemical_formula_weight 1317.96
_chemical_name_systematic
;
tetrapotassium sodium hydrogendecavanadate decahydrate
;
_space_group_IT_number 13
_symmetry_cell_setting monoclinic
_symmetry_space_group_name_Hall '-P 2yac'
_symmetry_space_group_name_H-M 'P 1 2/n 1'
_atom_sites_solution_primary direct
_atom_sites_solution_secondary difmap
_audit_creation_method SHELXL97
_cell_angle_alpha 90
_cell_angle_beta 95.78(2)
_cell_angle_gamma 90
_cell_formula_units_Z 2
_cell_length_a 10.804(2)
_cell_length_b 11.034(2)
_cell_length_c 13.748(3)
_cell_measurement_reflns_used 25
_cell_measurement_temperature 298(2)
_cell_measurement_theta_max 10.4
_cell_measurement_theta_min 9.5
_cell_volume 1630.6(6)
_computing_cell_refinement STADI4
_computing_data_collection 'STADI4 (Stoe, 1996)'
_computing_data_reduction 'X-RED (Stoe, 1996)'
_computing_molecular_graphics 'ORTEPIII (Farrugia, 1997) and DIAMOND (Brandenburg, 1998)'
_computing_publication_material SHELXL97
_computing_structure_refinement 'SHELXL97 (Sheldrick, 1997)'
_computing_structure_solution 'SHELXS97 (Sheldrick, 1990)'
_diffrn_ambient_temperature 298(2)
_diffrn_measured_fraction_theta_full 0.997
_diffrn_measured_fraction_theta_max 0.997
_diffrn_measurement_device_type 'Stoe STADI4'
_diffrn_measurement_method \w/2\q
_diffrn_radiation_monochromator graphite
_diffrn_radiation_source 'fine-focus sealed tube'
_diffrn_radiation_type MoK\a
_diffrn_radiation_wavelength 0.71069
_diffrn_reflns_av_R_equivalents 0.0000
_diffrn_reflns_av_sigmaI/netI 0.0309
_diffrn_reflns_limit_h_max 13
_diffrn_reflns_limit_h_min -14
_diffrn_reflns_limit_k_max 14
_diffrn_reflns_limit_k_min 0
_diffrn_reflns_limit_l_max 17
_diffrn_reflns_limit_l_min 0
_diffrn_reflns_number 3731
_diffrn_reflns_theta_full 27.50
_diffrn_reflns_theta_max 27.50
_diffrn_reflns_theta_min 1.85
_diffrn_standards_decay_% 3.6
_diffrn_standards_interval_time 60
_diffrn_standards_number 3
_exptl_absorpt_coefficient_mu 3.381
_exptl_absorpt_correction_T_max 0.7716
_exptl_absorpt_correction_T_min 0.1623
_exptl_absorpt_correction_type numerical
_exptl_absorpt_process_details '(X-SHAPE; Stoe & Cie, 1996)'
_exptl_crystal_colour 'pale brown'
_exptl_crystal_density_diffrn 2.684
_exptl_crystal_density_meas ?
_exptl_crystal_density_method .
_exptl_crystal_description 'tetragonal plate'
_exptl_crystal_F_000 1284
_exptl_crystal_size_max 0.58
_exptl_crystal_size_mid 0.48
_exptl_crystal_size_min 0.07
_refine_diff_density_max 0.833
_refine_diff_density_min -0.759
_refine_ls_extinction_method none
_refine_ls_goodness_of_fit_ref 1.145
_refine_ls_hydrogen_treatment noref
_refine_ls_matrix_type full
_refine_ls_number_parameters 241
_refine_ls_number_reflns 3731
_refine_ls_number_restraints 0
_refine_ls_restrained_S_all 1.145
_refine_ls_R_factor_all 0.0726
_refine_ls_R_factor_gt 0.0460
_refine_ls_shift/su_max 0.001
_refine_ls_shift/su_mean 0.000
_refine_ls_structure_factor_coef Fsqd
_refine_ls_weighting_details 'calc w = 1/[\s^2^(Fo^2^)+(0.0524P)^2^+4.4779P] where P=(Fo^2^+2Fc^2^)/3'
_refine_ls_weighting_scheme calc
_refine_ls_wR_factor_gt 0.1076
_refine_ls_wR_factor_ref 0.1282
_reflns_number_gt 2768
_reflns_number_total 3731
_reflns_threshold_expression I>2\s(I)
_cod_data_source_file br6134.cif
_cod_data_source_block I
_cod_original_sg_symbol_H-M 'P 2/n'
_cod_database_code 2203141

loop_
_symmetry_equiv_pos_as_xyz
'x, y, z'
'-x+1/2, y, -z+1/2'
'-x, -y, -z'
'x-1/2, -y, z-1/2'

loop_
_atom_site_label
_atom_site_fract_x
_atom_site_fract_y
_atom_site_fract_z
_atom_site_U_iso_or_equiv
_atom_site_adp_type
_atom_site_calc_flag
_atom_site_refinement_flags
_atom_site_occupancy
_atom_site_type_symbol
V1 0.59825(7) 0.72243(7) 0.73747(5) 0.01308(17) Uani d . 1 V
V2 0.89274(7) 0.72146(8) 0.53687(6) 0.01764(19) Uani d . 1 V
V3 0.60767(7) 0.72429(9) 0.51615(6) 0.01894(19) Uani d . 1 V
V4 0.75513(7) 0.51673(7) 0.63997(6) 0.01633(19) Uani d . 1 V
V5 0.75031(7) 0.92626(7) 0.63897(6) 0.01554(19) Uani d . 1 V
K1 0.26547(11) 0.77905(13) 0.53613(9) 0.0323(3) Uani d . 1 K
K2 0.46048(15) 0.79143(15) 0.23514(10) 0.0459(4) Uani d . 1 K
Na 0.7500 1.0061(3) 0.2500 0.0250(6) Uani d S 1 Na
Oh1 0.7479(3) 0.7210(3) 0.6528(2) 0.0143(6) Uani d . 1 O
Oc2 0.6351(3) 0.5505(3) 0.7404(2) 0.0143(6) Uani d . 1 O
Oc3 0.6351(3) 0.8935(3) 0.7408(2) 0.0150(6) Uani d . 1 O
Ob4 0.5062(3) 0.7218(3) 0.8299(2) 0.0184(7) Uani d . 1 O
Ob5 0.7497(3) 0.7216(3) 0.4538(2) 0.0184(7) Uani d . 1 O
Ob6 0.5030(3) 0.7225(3) 0.6326(2) 0.0181(7) Uani d . 1 O
Ob7 0.8745(3) 0.8876(3) 0.5635(2) 0.0183(7) Uani d . 1 O
Ob8 0.6264(3) 0.8895(3) 0.5446(2) 0.0192(7) Uani d . 1 O
Ob9 0.8730(3) 0.5555(3) 0.5628(2) 0.0185(7) Uani d . 1 O
Ob10 0.6226(3) 0.5539(3) 0.5421(2) 0.0195(7) Uani d . 1 O
Ot11 1.0021(3) 0.7255(4) 0.4659(3) 0.0273(8) Uani d . 1 O
Ot12 0.4949(3) 0.7267(4) 0.4309(2) 0.0267(8) Uani d . 1 O
Ot13 0.7529(3) 1.0723(3) 0.6388(3) 0.0236(8) Uani d . 1 O
Ot14 0.7561(3) 0.3710(3) 0.6408(3) 0.0238(8) Uani d . 1 O
OW1 0.2145(4) 0.5539(4) 0.6186(3) 0.0388(10) Uani d . 1 O
OW2 0.2500 0.7773(5) 0.7500 0.0292(12) Uani d S 1 O
OW3 0.7500 0.7933(6) 0.2500 0.0456(16) Uani d S 1 O
OW4 0.5906(4) 0.9997(4) 0.3582(3) 0.0423(11) Uani d . 1 O
OW5 0.8910(4) 1.0145(5) 0.3893(3) 0.0517(14) Uani d . 1 O
OW6 0.5891(4) 0.5658(4) 0.2630(3) 0.0411(11) Uani d . 1 O

loop_
_atom_site_aniso_label
_atom_site_aniso_U_11
_atom_site_aniso_U_22
_atom_site_aniso_U_33
_atom_site_aniso_U_12
_atom_site_aniso_U_13
_atom_site_aniso_U_23
V1 0.0096(3) 0.0130(4) 0.0164(4) 0.0000(3) 0.0002(3) 0.0012(3)
V2 0.0165(4) 0.0193(4) 0.0175(4) -0.0021(3) 0.0035(3) -0.0007(3)
V3 0.0149(4) 0.0245(5) 0.0166(4) -0.0032(4) -0.0020(3) -0.0007(4)
V4 0.0184(4) 0.0120(4) 0.0186(4) -0.0012(3) 0.0020(3) -0.0029(3)
V5 0.0171(4) 0.0120(4) 0.0174(4) -0.0006(3) 0.0011(3) 0.0019(3)
K1 0.0300(6) 0.0365(7) 0.0292(6) 0.0023(6) -0.0028(5) 0.0015(6)
K2 0.0525(9) 0.0518(10) 0.0306(7) 0.0112(7) -0.0096(6) 0.0008(6)
Na 0.0230(14) 0.0242(16) 0.0271(14) 0.000 -0.0006(12) 0.000
Oh1 0.0154(15) 0.0111(15) 0.0161(14) 0.0003(13) 0.0004(12) 0.0020(13)
Oc2 0.0141(15) 0.0127(16) 0.0160(15) -0.0006(13) 0.0009(12) 0.0009(12)
Oc3 0.0150(15) 0.0130(16) 0.0168(15) 0.0009(13) 0.0004(12) 0.0012(13)
Ob4 0.0144(15) 0.0199(17) 0.0209(16) -0.0013(14) 0.0019(12) -0.0025(14)
Ob5 0.0196(16) 0.0202(17) 0.0154(14) -0.0036(15) 0.0019(12) -0.0008(14)
Ob6 0.0146(15) 0.0200(17) 0.0190(15) 0.0016(14) -0.0012(12) 0.0033(14)
Ob7 0.0177(16) 0.0173(17) 0.0198(16) -0.0048(14) 0.0024(13) 0.0022(14)
Ob8 0.0172(16) 0.0184(18) 0.0216(17) -0.0011(14) -0.0005(13) 0.0026(14)
Ob9 0.0197(16) 0.0176(17) 0.0186(16) -0.0005(14) 0.0033(13) -0.0045(13)
Ob10 0.0225(17) 0.0173(17) 0.0182(16) -0.0025(14) -0.0008(13) -0.0005(14)
Ot11 0.0246(18) 0.033(2) 0.0256(18) -0.0001(17) 0.0097(15) 0.0018(17)
Ot12 0.0190(17) 0.039(2) 0.0212(17) -0.0020(17) -0.0044(14) 0.0018(17)
Ot13 0.0284(19) 0.0146(17) 0.0275(19) -0.0025(15) 0.0011(15) 0.0039(15)
Ot14 0.0269(19) 0.0147(18) 0.0290(19) -0.0001(15) -0.0015(15) -0.0051(15)
OW1 0.049(3) 0.034(2) 0.033(2) -0.003(2) 0.0058(19) -0.0063(18)
OW2 0.031(3) 0.028(3) 0.029(3) 0.000 0.001(2) 0.000
OW3 0.072(5) 0.027(3) 0.039(3) 0.000 0.012(3) 0.000
OW4 0.034(2) 0.047(3) 0.048(3) 0.017(2) 0.017(2) 0.019(2)
OW5 0.042(3) 0.068(4) 0.040(2) -0.031(2) -0.019(2) 0.026(2)
OW6 0.030(2) 0.038(3) 0.055(3) -0.0114(19) 0.006(2) -0.008(2)

loop_
_atom_type_symbol
_atom_type_description
_atom_type_scat_dispersion_real
_atom_type_scat_dispersion_imag
_atom_type_scat_source
V V 0.3005 0.5294 'International Tables Vol C Tables 4.2.6.8 and 6.1.1.4'
O O 0.0106 0.0060 'International Tables Vol C Tables 4.2.6.8 and 6.1.1.4'
H H 0.0000 0.0000 'International Tables Vol C Tables 4.2.6.8 and 6.1.1.4'
K K 0.2009 0.2494 'International Tables Vol C Tables 4.2.6.8 and 6.1.1.4'
Na Na 0.0362 0.0249 'International Tables Vol C Tables 4.2.6.8 and 6.1.1.4'

loop_
_geom_angle_atom_site_label_1
_geom_angle_atom_site_label_2
_geom_angle_atom_site_label_3
_geom_angle_site_symmetry_1
_geom_angle_site_symmetry_3
_geom_angle
V3 V1 V2 . 2_656 176.30(3)
V3 V1 V4 . 2_656 118.12(3)
V2 V1 V4 2_656 2_656 59.92(3)
V3 V1 V5 . . 59.92(3)
V2 V1 V5 2_656 . 117.75(3)
V4 V1 V5 2_656 . 118.99(3)
V3 V1 V5 . 2_656 117.49(3)
V2 V1 V5 2_656 2_656 60.20(3)
V4 V1 V5 2_656 2_656 91.14(3)
V5 V1 V5 . 2_656 57.58(3)
V3 V1 V4 . . 61.07(3)
V2 V1 V4 2_656 . 116.88(3)
V4 V1 V4 2_656 . 57.05(3)
V5 V1 V4 . . 90.29(3)
V5 V1 V4 2_656 . 117.39(3)
V3 V2 V1 . 2_656 91.32(3)
V3 V2 V4 . . 61.93(3)
V1 V2 V4 2_656 . 61.03(3)
V3 V2 V5 . . 60.10(3)
V1 V2 V5 2_656 . 61.13(3)
V4 V2 V5 . . 92.32(3)
V1 V3 V2 . . 92.37(3)
V1 V3 V5 . . 61.86(3)
V2 V3 V5 . . 61.20(3)
V1 V3 V4 . . 61.81(3)
V2 V3 V4 . . 59.92(3)
V5 V3 V4 . . 91.79(3)
V4 V4 V2 2_656 . 121.26(3)
V4 V4 V3 2_656 . 117.77(3)
V2 V4 V3 . . 58.15(3)
V4 V4 V1 2_656 . 60.65(3)
V2 V4 V1 . . 88.48(3)
V3 V4 V1 . . 57.12(3)
V5 V5 V3 2_656 . 119.48(3)
V5 V5 V2 2_656 . 119.80(3)
V3 V5 V2 . . 58.69(3)
V5 V5 V1 2_656 . 61.27(3)
V3 V5 V1 . . 58.22(3)
V2 V5 V1 . . 88.78(3)
Ob6 V1 Ob4 . . 106.8(2)
Ob6 V1 Oc3 . . 97.3(2)
Ob4 V1 Oc3 . . 97.0(2)
Ob6 V1 Oc2 . . 97.2(2)
Ob4 V1 Oc2 . . 96.6(2)
Oc3 V1 Oc2 . . 156.30(10)
Ob6 V1 Oh1 . . 87.90(10)
Ob4 V1 Oh1 . . 165.30(10)
Oc3 V1 Oh1 . . 81.40(10)
Oc2 V1 Oh1 . . 80.50(10)
Ob6 V1 Oh1 . 2_656 166.50(10)
Ob4 V1 Oh1 . 2_656 86.80(10)
Oc3 V1 Oh1 . 2_656 81.10(10)
Oc2 V1 Oh1 . 2_656 80.40(10)
OH1 V1 Oh1 . 2_656 78.60(10)
Ot11 V2 Ob5 . . 104.4(2)
Ot11 V2 Ob9 . . 104.3(2)
Ob5 V2 Ob9 . . 90.8(2)
Ot11 V2 Ob7 . . 100.9(2)
Ob5 V2 Ob7 . . 91.3(2)
Ob9 V2 Ob7 . . 153.40(10)
Ot11 V2 Ob4 . 2_656 100.7(2)
Ob5 V2 Ob4 . 2_656 155.00(10)
Ob9 V2 Ob4 . 2_656 83.8(2)
Ob7 V2 Ob4 . 2_656 83.10(10)
Ot11 V2 Oh1 . . 174.4(2)
Ob5 V2 Oh1 . . 81.10(10)
Ob9 V2 Oh1 . . 76.90(10)
Ob7 V2 Oh1 . . 77.30(10)
Ob4 V2 Oh1 2_656 . 73.90(10)
Ot12 V3 Ob5 . . 105.6(2)
Ot12 V3 Ob8 . . 101.3(2)
Ob5 V3 Ob8 . . 92.0(2)
Ot12 V3 Ob10 . . 101.3(2)
Ob5 V3 Ob10 . . 90.7(2)
Ob8 V3 Ob10 . . 155.70(10)
Ot12 V3 Ob6 . . 97.6(2)
Ob5 V3 Ob6 . . 156.70(10)
Ob8 V3 Ob6 . . 84.40(10)
Ob10 V3 Ob6 . . 83.60(10)
Ot12 V3 Oh1 . . 172.0(2)
Ob5 V3 Oh1 . . 82.40(10)
Ob8 V3 Oh1 . . 78.20(10)
Ob10 V3 Oh1 . . 78.20(10)
Ob6 V3 Oh1 . . 74.40(10)
Ot14 V4 Ob9 . . 103.8(2)
Ot14 V4 Ob10 . . 103.0(2)
Ob9 V4 Ob10 . . 93.4(2)
Ot14 V4 Oc2 . 2_656 100.4(2)
Ob9 V4 Oc2 . 2_656 92.60(10)
Ob10 V4 Oc2 . 2_656 153.7(2)
Ot14 V4 Oc2 . . 100.6(2)
Ob9 V4 Oc2 . . 154.8(2)
Ob10 V4 Oc2 . . 87.40(10)
Oc2 V4 Oc2 2_656 . 76.60(10)
Ot14 V4 Oh1 . . 174.7(2)
Ob9 V4 Oh1 . . 80.80(10)
Ob10 V4 Oh1 . . 79.10(10)
Oc2 V4 Oh1 2_656 . 76.60(10)
Oc2 V4 Oh1 . . 74.60(10)
Ot13 V5 Ob8 . . 103.5(2)
Ot13 V5 Ob7 . . 102.7(2)
Ob8 V5 Ob7 . . 94.2(2)
Ot13 V5 Oc3 . 2_656 100.0(2)
Ob8 V5 Oc3 . 2_656 154.6(2)
Ob7 V5 Oc3 . 2_656 89.90(10)
Ot13 V5 Oc3 . . 101.2(2)
Ob8 V5 Oc3 . . 89.70(10)
Ob7 V5 Oc3 . . 154.2(2)
Oc3 V5 Oc3 2_656 . 76.40(10)
Ot13 V5 Oh1 . . 175.3(2)
Ob8 V5 Oh1 . . 79.80(10)
Ob7 V5 Oh1 . . 80.20(10)
Oc3 V5 Oh1 2_656 . 76.20(10)
Oc3 V5 Oh1 . . 75.40(10)

loop_
_geom_bond_atom_site_label_1
_geom_bond_atom_site_label_2
_geom_bond_site_symmetry_2
_geom_bond_distance
_geom_bond_publ_flag
V1 V2 2_656 3.0940(10) ?
V1 V3 . 3.0550(10) ?
V1 V4 2_656 3.1560(10) ?
V1 V5 . 3.1690(10) ?
V1 V5 2_656 3.1720(10) ?
V1 V4 . 3.2060(10) ?
V2 V3 . 3.0650(10) ?
V2 V4 . 3.1220(10) ?
V2 V5 . 3.1430(10) ?
V3 V4 . 3.1840(10) ?
V3 V5 . 3.1100(10) ?
V4 V4 2_656 3.039(2) ?
V5 V5 2_656 3.054(2) ?
V1 Oh1 . 2.085(3) yes
V1 Oh1 2_656 2.129(3) yes
V1 Oc2 . 1.939(3) yes
V1 Oc3 . 1.929(3) yes
V1 Ob4 . 1.691(3) yes
V1 Ob6 . 1.684(3) yes
V2 Oh1 . 2.343(3) yes
V2 Ob4 2_656 2.036(3) yes
V2 Ob5 . 1.827(3) yes
V2 Ob7 . 1.884(4) yes
V2 Ob9 . 1.881(4) yes
V2 Ot11 . 1.607(3) yes
V3 Oh1 . 2.292(3) yes
V3 Ob5 . 1.832(3) yes
V3 Ob6 . 2.051(3) yes
V3 Ob8 . 1.871(4) yes
V3 Ob10 . 1.917(4) yes
V3 Ot12 . 1.603(3) yes
V4 Oh1 . 2.263(3) yes
V4 Oc2 . 2.021(3) yes
V4 Oc2 2_656 1.964(3) yes
V4 Ob9 . 1.790(3) yes
V4 Ob10 . 1.908(3) yes
V4 Ot14 . 1.608(4) yes
V5 Oh1 . 2.273(3) yes
V5 Oc3 . 1.997(3) yes
V5 Oc3 2_656 1.996(3) yes
V5 Ob7 . 1.827(3) yes
V5 Ob8 . 1.814(3) yes
V5 Ot13 . 1.612(4) yes
K1 Ob6 . 2.838(3) yes
K1 Ot11 1_455 2.970(4) yes
K1 Ot12 . 3.048(4) yes
K1 Ot13 3_676 2.901(4) yes
K1 Ot14 3_666 2.932(4) yes
K1 OW1 . 2.808(5) yes
K1 OW2 . 2.9619(14) yes
K1 OW4 3_676 3.167(5) yes
K1 OW5 3_676 3.073(6) yes
K2 Ot11 2_655 2.925(4) yes
K2 Ot12 . 2.773(4) yes
K2 Ot13 3_676 3.374(4) yes
K2 Ot13 4_575 2.906(4) yes
K2 Ot14 4_565 3.032(4) yes
K2 OW3 . 3.1141(17) yes
K2 OW4 . 3.105(5) yes
K2 OW6 . 2.858(5) yes
Na OW2 3_676 2.390(6) yes
Na OW3 . 2.348(7) yes
Na OW4 2_655 2.387(4) yes
Na OW4 . 2.387(4) yes
Na OW5 2_655 2.325(4) yes
Na OW5 . 2.325(4) yes
OW1 OW6 4_566 2.839(6) yes
OW1 Ob9 3_666 2.845(5) yes
OW1 OW6 3_666 2.864(7) yes
OW2 Ob4 2_556 2.938(3) yes
OW2 OW1 2_556 3.057(6) yes
OW3 Ob5 . 2.911(4) yes
OW3 Ob5 2_655 2.911(4) yes
OW3 OW6 . 3.069(7) yes
OW3 OW6 2_655 3.069(7) yes
OW4 Oc3 3_676 2.919(5) yes
OW4 Ob8 . 2.827(5) yes
OW4 Ob8 3_676 3.068(5) yes
OW5 Ob7 . 2.796(5) yes
OW5 Ob7 3_776 2.771(5) yes
OW6 Oc2 3_666 2.738(5) yes
Ob10 Ob10 3_666 3.025(7) yes
